data_1546959
loop_
_publ_author_name
'Deyou, Tsegaye'
'Marco, Makungu'
'Heydenreich, Matthias'
'Pan, Fangfang'
'Gruhonjic, Amra'
'Fitzpatrick, Paul A.'
'Koch, Andreas'
'Derese, Solomon'
'Pelletier, Jerry'
'Rissanen, Kari'
'Yenesew, Abiy'
'Erd\'elyi, M\'at\'e'

_publ_section_title
;
 Isoflavones and Rotenoids from the Leaves of Millettia oblata ssp.
 teitensis.
;
_journal_issue 7
_journal_name_full 'Journal of natural products'
_journal_page_first 2060
_journal_page_last 2066
_journal_paper_doi 10.1021/acs.jnatprod.7b00255
_journal_volume 80
_journal_year 2017
_chemical_absolute_configuration ad
_chemical_formula_moiety 'C18 H14 O6'
_chemical_formula_sum 'C18 H14 O6'
_chemical_formula_weight 326.29
_chemical_name_systematic
;
 ?
;
_space_group_crystal_system orthorhombic
_space_group_IT_number 19
_space_group_name_Hall 'P 2ac 2ab'
_space_group_name_H-M_alt 'P 21 21 21'
_symmetry_space_group_name_Hall 'P 2ac 2ab'
_symmetry_space_group_name_H-M 'P 21 21 21'
_atom_sites_solution_hydrogens geom
_atom_sites_solution_primary direct
_audit_creation_date 2015-01-30
_audit_creation_method
;
Olex2 1.2
(compiled 2014.05.21 svn.r2940 for OlexSys, GUI svn.r4846)
;
_cell_angle_alpha 90
_cell_angle_beta 90
_cell_angle_gamma 90
_cell_formula_units_Z 8
_cell_length_a 5.19667(5)
_cell_length_b 13.40708(9)
_cell_length_c 42.3221(3)
_cell_measurement_reflns_used 37995
_cell_measurement_temperature 123.01(10)
_cell_measurement_theta_max 76.5360
_cell_measurement_theta_min 3.8780
_cell_volume 2948.67(4)
_computing_cell_refinement
;
CrysAlisPro, Agilent Technologies,
Version 1.171.37.35 (release 13-08-2014 CrysAlis171 .NET)
(compiled Aug 13 2014,18:06:01)
;
_computing_data_collection
;
CrysAlisPro, Agilent Technologies,
Version 1.171.37.35 (release 13-08-2014 CrysAlis171 .NET)
(compiled Aug 13 2014,18:06:01)
;
_computing_data_reduction
;
CrysAlisPro, Agilent Technologies,
Version 1.171.37.35 (release 13-08-2014 CrysAlis171 .NET)
(compiled Aug 13 2014,18:06:01)
;
_computing_molecular_graphics 'Olex2 (Dolomanov et al., 2009)'
_computing_publication_material 'Olex2 (Dolomanov et al., 2009)'
_computing_structure_refinement 'ShelXL (Sheldrick, 2008)'
_computing_structure_solution 'ShelXS (Sheldrick, 2008)'
_diffrn_ambient_environment N~2~
_diffrn_ambient_temperature 123.01(10)
_diffrn_detector 'CCD plate'
_diffrn_detector_area_resol_mean 5.1977
_diffrn_detector_type Atlas
_diffrn_measured_fraction_theta_full 1.000
_diffrn_measured_fraction_theta_max 0.999
_diffrn_measurement_details
;
#__ type_ start__ end____ width___ exp.time_
  1 omega   14.00   67.00   1.0000    3.0000
omega____ theta____ kappa____ phi______ frames
    -       41.9013   57.0000    0.0000 53

#__ type_ start__ end____ width___ exp.time_
  2 omega   15.00   73.00   1.0000    3.0000
omega____ theta____ kappa____ phi______ frames
    -       41.9013   57.0000 -120.0000 58

#__ type_ start__ end____ width___ exp.time_
  3 omega  121.00  177.00   1.0000   13.0000
omega____ theta____ kappa____ phi______ frames
    -      112.0000   74.0000 -133.1849 56

#__ type_ start__ end____ width___ exp.time_
  4 omega  144.00  177.00   1.0000   13.0000
omega____ theta____ kappa____ phi______ frames
    -      112.0000   77.0000  -90.0000 33

#__ type_ start__ end____ width___ exp.time_
  5 omega  150.00  176.00   1.0000   13.0000
omega____ theta____ kappa____ phi______ frames
    -      112.0000   67.0000  -46.1026 26

#__ type_ start__ end____ width___ exp.time_
  6 omega  145.00  175.00   1.0000   13.0000
omega____ theta____ kappa____ phi______ frames
    -      112.0000   45.0000  -60.0000 30

#__ type_ start__ end____ width___ exp.time_
  7 omega  146.00  172.00   1.0000   13.0000
omega____ theta____ kappa____ phi______ frames
    -      112.0000   77.0000  -60.0000 26

#__ type_ start__ end____ width___ exp.time_
  8 omega  138.00  169.00   1.0000   13.0000
omega____ theta____ kappa____ phi______ frames
    -      112.0000   77.0000  -30.0000 31

#__ type_ start__ end____ width___ exp.time_
  9 omega  135.00  169.00   1.0000   13.0000
omega____ theta____ kappa____ phi______ frames
    -      112.0000   45.0000   30.0000 34

#__ type_ start__ end____ width___ exp.time_
 10 omega  152.00  178.00   1.0000   13.0000
omega____ theta____ kappa____ phi______ frames
    -      112.0000   61.0000   30.0000 26

#__ type_ start__ end____ width___ exp.time_
 11 omega  146.00  172.00   1.0000   13.0000
omega____ theta____ kappa____ phi______ frames
    -      112.0000   45.0000   90.0000 26

#__ type_ start__ end____ width___ exp.time_
 12 omega  153.00  178.00   1.0000   13.0000
omega____ theta____ kappa____ phi______ frames
    -      112.0000   77.0000  120.0000 25

#__ type_ start__ end____ width___ exp.time_
 13 omega  146.00  176.00   1.0000   13.0000
omega____ theta____ kappa____ phi______ frames
    -      112.0000   61.0000  150.0000 30

#__ type_ start__ end____ width___ exp.time_
 14 omega  146.00  174.00   1.0000   13.0000
omega____ theta____ kappa____ phi______ frames
    -      112.0000   54.0000  106.2996 28

#__ type_ start__ end____ width___ exp.time_
 15 omega  133.00  159.00   1.0000   13.0000
omega____ theta____ kappa____ phi______ frames
    -      112.0000   45.0000   60.0000 26

#__ type_ start__ end____ width___ exp.time_
 16 omega  125.00  151.00   1.0000   13.0000
omega____ theta____ kappa____ phi______ frames
    -      112.0000   61.0000    0.0000 26

#__ type_ start__ end____ width___ exp.time_
 17 omega  123.00  175.00   1.0000   13.0000
omega____ theta____ kappa____ phi______ frames
    -      112.0000   77.0000   30.0000 52

#__ type_ start__ end____ width___ exp.time_
 18 omega  128.00  172.00   1.0000   13.0000
omega____ theta____ kappa____ phi______ frames
    -      112.0000   69.0000  111.7616 44

#__ type_ start__ end____ width___ exp.time_
 19 omega  123.00  175.00   1.0000   13.0000
omega____ theta____ kappa____ phi______ frames
    -      112.0000   61.0000   90.0000 52

#__ type_ start__ end____ width___ exp.time_
 20 omega  121.00  174.00   1.0000   13.0000
omega____ theta____ kappa____ phi______ frames
    -      112.0000   77.0000   60.0000 53

#__ type_ start__ end____ width___ exp.time_
 21 omega  117.00  146.00   1.0000   13.0000
omega____ theta____ kappa____ phi______ frames
    -      112.0000   77.0000  120.0000 29

#__ type_ start__ end____ width___ exp.time_
 22 omega   86.00  112.00   1.0000   13.0000
omega____ theta____ kappa____ phi______ frames
    -      112.0000   45.0000   30.0000 26

#__ type_ start__ end____ width___ exp.time_
 23 omega  111.00  173.00   1.0000   13.0000
omega____ theta____ kappa____ phi______ frames
    -      112.0000   77.0000    0.0000 62

#__ type_ start__ end____ width___ exp.time_
 24 omega  130.00  156.00   1.0000   13.0000
omega____ theta____ kappa____ phi______ frames
    -      112.0000   30.0000  -60.0000 26

#__ type_ start__ end____ width___ exp.time_
 25 omega  129.00  178.00   1.0000   13.0000
omega____ theta____ kappa____ phi______ frames
    -      112.0000   70.0000 -115.3497 49

#__ type_ start__ end____ width___ exp.time_
 26 omega  133.00  161.00   1.0000   13.0000
omega____ theta____ kappa____ phi______ frames
    -      112.0000   45.0000 -180.0000 28

#__ type_ start__ end____ width___ exp.time_
 27 omega  124.00  163.00   1.0000   13.0000
omega____ theta____ kappa____ phi______ frames
    -      112.0000   76.0000 -103.8712 39

#__ type_ start__ end____ width___ exp.time_
 28 omega  123.00  178.00   1.0000   13.0000
omega____ theta____ kappa____ phi______ frames
    -      112.0000   77.0000 -150.0000 55

#__ type_ start__ end____ width___ exp.time_
 29 omega  121.00  148.00   1.0000   13.0000
omega____ theta____ kappa____ phi______ frames
    -      112.0000   63.0000 -154.9007 27

#__ type_ start__ end____ width___ exp.time_
 30 omega  122.00  148.00   1.0000   13.0000
omega____ theta____ kappa____ phi______ frames
    -      112.0000   61.0000 -120.0000 26

#__ type_ start__ end____ width___ exp.time_
 31 omega   88.00  118.00   1.0000   13.0000
omega____ theta____ kappa____ phi______ frames
    -      112.0000   30.0000  -60.0000 30

#__ type_ start__ end____ width___ exp.time_
 32 omega   83.00  109.00   1.0000   13.0000
omega____ theta____ kappa____ phi______ frames
    -      112.0000   61.0000  -30.0000 26

#__ type_ start__ end____ width___ exp.time_
 33 omega   85.00  129.00   1.0000   13.0000
omega____ theta____ kappa____ phi______ frames
    -      112.0000   67.0000  -46.1026 44

#__ type_ start__ end____ width___ exp.time_
 34 omega   83.00  123.00   1.0000   13.0000
omega____ theta____ kappa____ phi______ frames
    -      112.0000   61.0000   30.0000 40

#__ type_ start__ end____ width___ exp.time_
 35 omega   86.00  116.00   1.0000   13.0000
omega____ theta____ kappa____ phi______ frames
    -      112.0000   45.0000   90.0000 30

#__ type_ start__ end____ width___ exp.time_
 36 omega   81.00  106.00   1.0000   13.0000
omega____ theta____ kappa____ phi______ frames
    -      112.0000   69.0000  111.7616 25

#__ type_ start__ end____ width___ exp.time_
 37 omega   84.00  125.00   1.0000   13.0000
omega____ theta____ kappa____ phi______ frames
    -      112.0000   54.0000  106.2996 41

#__ type_ start__ end____ width___ exp.time_
 38 omega   86.00  132.00   1.0000   13.0000
omega____ theta____ kappa____ phi______ frames
    -      112.0000   45.0000   60.0000 46

#__ type_ start__ end____ width___ exp.time_
 39 omega   86.00  139.00   1.0000   13.0000
omega____ theta____ kappa____ phi______ frames
    -      112.0000   45.0000    0.0000 53

#__ type_ start__ end____ width___ exp.time_
 40 omega   86.00  137.00   1.0000   13.0000
omega____ theta____ kappa____ phi______ frames
    -      112.0000   45.0000  -60.0000 51

#__ type_ start__ end____ width___ exp.time_
 41 omega   80.00  106.00   1.0000   13.0000
omega____ theta____ kappa____ phi______ frames
    -      112.0000   74.0000 -133.1849 26

#__ type_ start__ end____ width___ exp.time_
 42 omega   81.00  114.00   1.0000   13.0000
omega____ theta____ kappa____ phi______ frames
    -      112.0000   70.0000 -115.3497 33

#__ type_ start__ end____ width___ exp.time_
 43 omega   83.00  134.00   1.0000   13.0000
omega____ theta____ kappa____ phi______ frames
    -      112.0000   59.0000 -142.6054 51

#__ type_ start__ end____ width___ exp.time_
 44 omega   83.00  120.00   1.0000   13.0000
omega____ theta____ kappa____ phi______ frames
    -      112.0000   61.0000 -120.0000 37

#__ type_ start__ end____ width___ exp.time_
 45 omega   86.00  116.00   1.0000   13.0000
omega____ theta____ kappa____ phi______ frames
    -      112.0000   45.0000 -180.0000 30

#__ type_ start__ end____ width___ exp.time_
 46 omega   83.00  109.00   1.0000   13.0000
omega____ theta____ kappa____ phi______ frames
    -      112.0000   61.0000 -180.0000 26

#__ type_ start__ end____ width___ exp.time_
 47 omega   83.00  109.00   1.0000   13.0000
omega____ theta____ kappa____ phi______ frames
    -      112.0000   63.0000 -154.9007 26

#__ type_ start__ end____ width___ exp.time_
 48 omega   79.00  114.00   1.0000   13.0000
omega____ theta____ kappa____ phi______ frames
    -      112.0000   77.0000 -150.0000 35

#__ type_ start__ end____ width___ exp.time_
 49 omega   79.00  176.00   1.0000   13.0000
omega____ theta____ kappa____ phi______ frames
    -      112.0000   77.0000 -180.0000 97

#__ type_ start__ end____ width___ exp.time_
 50 omega   79.00  105.00   1.0000   13.0000
omega____ theta____ kappa____ phi______ frames
    -      112.0000   77.0000  -30.0000 26

#__ type_ start__ end____ width___ exp.time_
 51 omega   83.00  148.00   1.0000   13.0000
omega____ theta____ kappa____ phi______ frames
    -      112.0000   61.0000  -60.0000 65

#__ type_ start__ end____ width___ exp.time_
 52 omega   83.00  145.00   1.0000   13.0000
omega____ theta____ kappa____ phi______ frames
    -      112.0000   61.0000   60.0000 62

#__ type_ start__ end____ width___ exp.time_
 53 omega   79.00  105.00   1.0000   13.0000
omega____ theta____ kappa____ phi______ frames
    -      112.0000   77.0000  120.0000 26

#__ type_ start__ end____ width___ exp.time_
 54 omega   83.00  112.00   1.0000   13.0000
omega____ theta____ kappa____ phi______ frames
    -      112.0000   61.0000   90.0000 29

#__ type_ start__ end____ width___ exp.time_
 55 omega   83.00  132.00   1.0000   13.0000
omega____ theta____ kappa____ phi______ frames
    -      112.0000   61.0000  120.0000 49

#__ type_ start__ end____ width___ exp.time_
 56 omega   82.00  176.00   1.0000   13.0000
omega____ theta____ kappa____ phi______ frames
    -      112.0000   66.0000  163.0090 94

#__ type_ start__ end____ width___ exp.time_
 57 omega   92.00  118.00   1.0000    3.0000
omega____ theta____ kappa____ phi______ frames
    -       41.9013   77.0000  120.0000 26

#__ type_ start__ end____ width___ exp.time_
 58 omega   79.00  105.00   1.0000   13.0000
omega____ theta____ kappa____ phi______ frames
    -      112.0000   77.0000   60.0000 26

#__ type_ start__ end____ width___ exp.time_
 59 omega   79.00  105.00   1.0000   13.0000
omega____ theta____ kappa____ phi______ frames
    -      112.0000   77.0000   90.0000 26

#__ type_ start__ end____ width___ exp.time_
 60 omega   79.00  105.00   1.0000   13.0000
omega____ theta____ kappa____ phi______ frames
    -      112.0000   77.0000   30.0000 26

#__ type_ start__ end____ width___ exp.time_
 61 omega   83.00  109.00   1.0000   13.0000
omega____ theta____ kappa____ phi______ frames
    -      112.0000   61.0000    0.0000 26

#__ type_ start__ end____ width___ exp.time_
 62 omega   79.00  116.00   1.0000   13.0000
omega____ theta____ kappa____ phi______ frames
    -      112.0000   77.0000  -60.0000 37

#__ type_ start__ end____ width___ exp.time_
 63 omega   79.00  105.00   1.0000   13.0000
omega____ theta____ kappa____ phi______ frames
    -      112.0000   77.0000    0.0000 26

#__ type_ start__ end____ width___ exp.time_
 64 omega   79.00  109.00   1.0000   13.0000
omega____ theta____ kappa____ phi______ frames
    -      112.0000   77.0000  -90.0000 30

#__ type_ start__ end____ width___ exp.time_
 65 omega   79.00  105.00   1.0000   13.0000
omega____ theta____ kappa____ phi______ frames
    -      112.0000   77.0000 -120.0000 26

#__ type_ start__ end____ width___ exp.time_
 66 omega   80.00  105.00   1.0000   13.0000
omega____ theta____ kappa____ phi______ frames
    -      112.0000   76.0000 -103.8712 25

#__ type_ start__ end____ width___ exp.time_
 67 omega   44.00  102.00   1.0000   13.0000
omega____ theta____ kappa____ phi______ frames
    -      112.0000  -49.0000 -147.5477 58

#__ type_ start__ end____ width___ exp.time_
 68 omega   70.00  106.00   1.0000   13.0000
omega____ theta____ kappa____ phi______ frames
    -      112.0000  -94.0000 -120.0000 36

#__ type_ start__ end____ width___ exp.time_
 69 omega   90.00  116.00   1.0000   13.0000
omega____ theta____ kappa____ phi______ frames
    -      112.0000 -111.0000 -120.0000 26

#__ type_ start__ end____ width___ exp.time_
 70 omega   80.00  107.00   1.0000   13.0000
omega____ theta____ kappa____ phi______ frames
    -      112.0000 -111.0000  -30.0000 27

#__ type_ start__ end____ width___ exp.time_
 71 omega   77.00  103.00   1.0000   13.0000
omega____ theta____ kappa____ phi______ frames
    -      112.0000  -94.0000   30.0000 26

#__ type_ start__ end____ width___ exp.time_
 72 omega  105.00  140.00   1.0000   13.0000
omega____ theta____ kappa____ phi______ frames
    -      112.0000  -61.0000    0.0000 35

#__ type_ start__ end____ width___ exp.time_
 73 omega   74.00  101.00   1.0000   13.0000
omega____ theta____ kappa____ phi______ frames
    -      112.0000  -94.0000   90.0000 27

#__ type_ start__ end____ width___ exp.time_
 74 omega   79.00  108.00   1.0000   13.0000
omega____ theta____ kappa____ phi______ frames
    -      112.0000 -111.0000   90.0000 29

#__ type_ start__ end____ width___ exp.time_
 75 omega   84.00  109.00   1.0000   13.0000
omega____ theta____ kappa____ phi______ frames
    -      112.0000  -94.0000  150.0000 25

#__ type_ start__ end____ width___ exp.time_
 76 omega   72.00   99.00   1.0000   13.0000
omega____ theta____ kappa____ phi______ frames
    -      112.0000  -94.0000  120.0000 27

#__ type_ start__ end____ width___ exp.time_
 77 omega   65.00  133.00   1.0000   13.0000
omega____ theta____ kappa____ phi______ frames
    -      112.0000  -61.0000  120.0000 68

#__ type_ start__ end____ width___ exp.time_
 78 omega   56.00   86.00   1.0000   13.0000
omega____ theta____ kappa____ phi______ frames
    -      112.0000  -61.0000    0.0000 30

#__ type_ start__ end____ width___ exp.time_
 79 omega   47.00   73.00   1.0000   13.0000
omega____ theta____ kappa____ phi______ frames
    -      112.0000 -111.0000  -30.0000 26

#__ type_ start__ end____ width___ exp.time_
 80 omega   49.00  109.00   1.0000   13.0000
omega____ theta____ kappa____ phi______ frames
    -      112.0000 -111.0000   30.0000 60

#__ type_ start__ end____ width___ exp.time_
 81 omega   53.00   89.00   1.0000   13.0000
omega____ theta____ kappa____ phi______ frames
    -      112.0000  -45.0000  -90.0000 36

#__ type_ start__ end____ width___ exp.time_
 82 omega   62.00  133.00   1.0000   13.0000
omega____ theta____ kappa____ phi______ frames
    -      112.0000  -61.0000 -150.0000 71

#__ type_ start__ end____ width___ exp.time_
 83 omega   46.00   75.00   1.0000    3.0000
omega____ theta____ kappa____ phi______ frames
    -       41.9013 -129.0000 -144.0000 29

#__ type_ start__ end____ width___ exp.time_
 84 omega   27.00   53.00   1.0000    3.0000
omega____ theta____ kappa____ phi______ frames
    -       41.9013 -125.0000    0.0000 26

#__ type_ start__ end____ width___ exp.time_
 85 omega   52.00   94.00   1.0000    3.0000
omega____ theta____ kappa____ phi______ frames
    -       41.9013 -125.0000   60.0000 42

#__ type_ start__ end____ width___ exp.time_
 86 omega   40.00   66.00   1.0000   13.0000
omega____ theta____ kappa____ phi______ frames
    -      112.0000  -94.0000  120.0000 26

#__ type_ start__ end____ width___ exp.time_
 87 omega   38.00   76.00   1.0000   13.0000
omega____ theta____ kappa____ phi______ frames
    -      112.0000  -94.0000  150.0000 38

#__ type_ start__ end____ width___ exp.time_
 88 omega   40.00   67.00   1.0000   13.0000
omega____ theta____ kappa____ phi______ frames
    -      112.0000  -94.0000   90.0000 27

#__ type_ start__ end____ width___ exp.time_
 89 omega   40.00   73.00   1.0000   13.0000
omega____ theta____ kappa____ phi______ frames
    -      112.0000 -111.0000   90.0000 33

#__ type_ start__ end____ width___ exp.time_
 90 omega   41.00   68.00   1.0000   13.0000
omega____ theta____ kappa____ phi______ frames
    -      112.0000  -94.0000   30.0000 27

#__ type_ start__ end____ width___ exp.time_
 91 omega   40.00   66.00   1.0000   13.0000
omega____ theta____ kappa____ phi______ frames
    -      112.0000 -111.0000 -120.0000 26

#__ type_ start__ end____ width___ exp.time_
 92 omega   33.00   59.00   1.0000   13.0000
omega____ theta____ kappa____ phi______ frames
    -      112.0000  -94.0000 -120.0000 26

#__ type_ start__ end____ width___ exp.time_
 93 omega    9.00   81.00   1.0000    3.0000
omega____ theta____ kappa____ phi______ frames
    -       41.9013   77.0000   60.0000 72

#__ type_ start__ end____ width___ exp.time_
 94 omega    9.00   53.00   1.0000    3.0000
omega____ theta____ kappa____ phi______ frames
    -       41.9013   77.0000  120.0000 44

#__ type_ start__ end____ width___ exp.time_
 95 omega   83.00  127.00   1.0000   13.0000
omega____ theta____ kappa____ phi______ frames
    -      112.0000   61.0000  150.0000 44

#__ type_ start__ end____ width___ exp.time_
 96 omega  -38.00  -12.00   1.0000    3.0000
omega____ theta____ kappa____ phi______ frames
    -      -41.9013  -77.0000  -60.0000 26

#__ type_ start__ end____ width___ exp.time_
 97 omega  -66.00  -11.00   1.0000    3.0000
omega____ theta____ kappa____ phi______ frames
    -      -41.9013  -77.0000 -120.0000 55

#__ type_ start__ end____ width___ exp.time_
 98 omega  -81.00  -55.00   1.0000    3.0000
omega____ theta____ kappa____ phi______ frames
    -      -41.9013  -77.0000  -60.0000 26

#__ type_ start__ end____ width___ exp.time_
 99 omega -129.00   37.00   1.0000    3.0000
omega____ theta____ kappa____ phi______ frames
    -      -41.9013    0.0000 -120.0000 166

#__ type_ start__ end____ width___ exp.time_
100 omega  -49.00   33.00   1.0000    3.0000
omega____ theta____ kappa____ phi______ frames
    -      -41.9013   37.0000   60.0000 82

#__ type_ start__ end____ width___ exp.time_
101 omega  -49.00   21.00   1.0000    3.0000
omega____ theta____ kappa____ phi______ frames
    -      -41.9013   37.0000  -60.0000 70

#__ type_ start__ end____ width___ exp.time_
102 omega -108.00   -9.00   1.0000    3.0000
omega____ theta____ kappa____ phi______ frames
    -      -41.9013  -77.0000  150.0000 99
;
_diffrn_measurement_device 'four-circle diffractometer'
_diffrn_measurement_device_type 'SuperNova, Dual, Cu at zero, Atlas'
_diffrn_measurement_method '\w scans'
_diffrn_orient_matrix_UB_11 -0.0176606000
_diffrn_orient_matrix_UB_12 0.1093465000
_diffrn_orient_matrix_UB_13 0.0109811000
_diffrn_orient_matrix_UB_21 -0.0076188000
_diffrn_orient_matrix_UB_22 -0.0348638000
_diffrn_orient_matrix_UB_23 0.0346746000
_diffrn_orient_matrix_UB_31 0.2957878000
_diffrn_orient_matrix_UB_32 0.0056380000
_diffrn_orient_matrix_UB_33 0.0015580000
_diffrn_radiation_monochromator mirror
_diffrn_radiation_probe x-ray
_diffrn_radiation_type CuK\a
_diffrn_radiation_wavelength 1.54184
_diffrn_reflns_av_R_equivalents 0.0441
_diffrn_reflns_av_unetI/netI 0.0198
_diffrn_reflns_Laue_measured_fraction_full 1.000
_diffrn_reflns_Laue_measured_fraction_max 0.999
_diffrn_reflns_limit_h_max 6
_diffrn_reflns_limit_h_min -5
_diffrn_reflns_limit_k_max 16
_diffrn_reflns_limit_k_min -16
_diffrn_reflns_limit_l_max 53
_diffrn_reflns_limit_l_min -53
_diffrn_reflns_number 74051
_diffrn_reflns_point_group_measured_fraction_full 1.000
_diffrn_reflns_point_group_measured_fraction_max 0.999
_diffrn_reflns_theta_full 67.684
_diffrn_reflns_theta_max 76.883
_diffrn_reflns_theta_min 3.458
_diffrn_source 'sealed X-ray tube'
_diffrn_source_type 'SuperNova (Cu) X-ray Source'
_exptl_absorpt_coefficient_mu 0.936
_exptl_absorpt_correction_T_max 0.994
_exptl_absorpt_correction_T_min 0.963
_exptl_absorpt_correction_type analytical
_exptl_absorpt_process_details
;
CrysAlisPro, Agilent Technologies,
Version 1.171.37.35 (release 13-08-2014 CrysAlis171 .NET)
(compiled Aug 13 2014,18:06:01)
Analytical numeric absorption correction using a multifaceted crystal
            model based on expressions derived by R.C. Clark & J.S. Reid.
(Clark, R. C. & Reid, J. S. (1995). Acta Cryst. A51, 887-897)
Empirical absorption correction using spherical harmonics,
 implemented in SCALE3 ABSPACK scaling algorithm.
;
_exptl_crystal_colour colourless
_exptl_crystal_colour_primary colourless
_exptl_crystal_density_diffrn 1.470
_exptl_crystal_description needle
_exptl_crystal_F_000 1360
_exptl_crystal_size_max 0.565
_exptl_crystal_size_mid 0.0903
_exptl_crystal_size_min 0.0558
_refine_diff_density_max 0.213
_refine_diff_density_min -0.193
_refine_diff_density_rms 0.039
_refine_ls_abs_structure_details
;
 Flack x determined using 2511 quotients [(I+)-(I-)]/[(I+)+(I-)]
 (Parsons and Flack (2004), Acta Cryst. A60, s61).
;
_refine_ls_abs_structure_Flack 0.00(4)
_refine_ls_extinction_method none
_refine_ls_goodness_of_fit_ref 1.061
_refine_ls_hydrogen_treatment constr
_refine_ls_matrix_type full
_refine_ls_number_parameters 435
_refine_ls_number_reflns 6232
_refine_ls_number_restraints 0
_refine_ls_restrained_S_all 1.061
_refine_ls_R_factor_all 0.0305
_refine_ls_R_factor_gt 0.0297
_refine_ls_shift/su_max 0.001
_refine_ls_shift/su_mean 0.000
_refine_ls_structure_factor_coef Fsqd
_refine_ls_weighting_details 'w=1/[\s^2^(Fo^2^)+(0.0398P)^2^+0.7148P] where P=(Fo^2^+2Fc^2^)/3'
_refine_ls_weighting_scheme calc
_refine_ls_wR_factor_gt 0.0746
_refine_ls_wR_factor_ref 0.0753
_reflns_Friedel_coverage 0.715
_reflns_Friedel_fraction_full 1.000
_reflns_Friedel_fraction_max 0.999
_reflns_number_gt 6092
_reflns_number_total 6232
_reflns_threshold_expression 'I > 2\s(I)'
_cod_data_source_file np7b00255_si_002.cif
_cod_data_source_block 5
_cod_depositor_comments
;

2019-03-02
Z value and formula fixed to values more according to usual
chemical conventions.                 miguel
;
_cod_original_formula_sum 'C36 H28 O12'
_cod_original_formula_weight 652.58
_cod_original_formula_moiety '2(C18 H14 O6)'
_cod_original_formula_units_Z 4
_cod_database_code 1546959
_shelxl_version_number 2013-4
_chemical_oxdiff_formula 'C18 H20 O6'
_shelx_space_group_comment
;
The symmetry employed for this shelxl refinement is uniquely defined
by the following loop, which should always be used as a source of
symmetry information in preference to the above space-group names.
They are only intended as comments.
;
_reflns_odcompleteness_completeness 99.94
_reflns_odcompleteness_iscentric 1
_reflns_odcompleteness_theta 66.97
_olex2_refinement_description
;
1. Fixed Uiso
 At 1.2 times of:
  All C(H) groups, All C(H,H) groups
 At 1.5 times of:
  All C(H,H,H) groups
2.a Ternary CH refined with riding coordinates:
 C7(H7), C8(H8), C25(H25), C26(H26)
2.b Secondary CH2 refined with riding coordinates:
 C10(H10A,H10B), C17(H17A,H17B), C28(H28A,H28B), C35(H35A,H35B)
2.c Aromatic/amide H refined with riding coordinates:
 C2(H2), C5(H5), C6(H6), C13(H13), C16(H16), C20(H20), C23(H23), C24(H24),
 C31(H31), C34(H34)
2.d Idealised Me refined as rotating group:
 C18(H18A,H18B,H18C), C36(H36A,H36B,H36C)
;
_olex2_submission_special_instructions 'No special instructions were received'

loop_
_space_group_symop_operation_xyz
'x, y, z'
'-x+1/2, -y, z+1/2'
'x+1/2, -y+1/2, -z'
'-x, y+1/2, -z+1/2'

loop_
_atom_site_label
_atom_site_type_symbol
_atom_site_fract_x
_atom_site_fract_y
_atom_site_fract_z
_atom_site_U_iso_or_equiv
_atom_site_adp_type
_atom_site_occupancy
_atom_site_site_symmetry_order
_atom_site_calc_flag
_atom_site_refinement_flags_posn
C1 C 0.6787(4) 0.70180(14) 0.80760(4) 0.0200(4) Uani 1 1 d .
C2 C 0.5097(4) 0.64028(13) 0.79151(4) 0.0193(3) Uani 1 1 d .
H2 H 0.4927 0.5735 0.7970 0.023 Uiso 1 1 calc R
C3 C 0.3651(3) 0.68053(13) 0.76677(4) 0.0170(3) Uani 1 1 d .
C4 C 0.3906(4) 0.78080(13) 0.75794(4) 0.0184(3) Uani 1 1 d .
C5 C 0.5637(4) 0.84110(13) 0.77483(4) 0.0210(4) Uani 1 1 d .
H5 H 0.5811 0.9079 0.7694 0.025 Uiso 1 1 calc R
C6 C 0.7080(4) 0.80308(14) 0.79932(4) 0.0213(4) Uani 1 1 d .
H6 H 0.8229 0.8436 0.8102 0.026 Uiso 1 1 calc R
C7 C 0.0034(4) 0.65863(13) 0.73313(4) 0.0190(3) Uani 1 1 d .
H7 H -0.1297 0.6842 0.7474 0.023 Uiso 1 1 calc R
C8 C 0.0962(4) 0.74281(13) 0.71174(4) 0.0182(3) Uani 1 1 d .
H8 H -0.0549 0.7760 0.7027 0.022 Uiso 1 1 calc R
C9 C 0.2485(4) 0.81930(13) 0.73052(4) 0.0194(3) Uani 1 1 d .
C10 C -0.1063(4) 0.57438(14) 0.71381(4) 0.0207(4) Uani 1 1 d .
H10A H -0.1696 0.5228 0.7279 0.025 Uiso 1 1 calc R
H10B H -0.2506 0.5989 0.7015 0.025 Uiso 1 1 calc R
C11 C 0.2379(4) 0.59837(13) 0.67735(4) 0.0174(3) Uani 1 1 d .
C12 C 0.2548(4) 0.69998(13) 0.68479(4) 0.0173(3) Uani 1 1 d .
C13 C 0.3889(4) 0.55486(13) 0.65345(4) 0.0192(3) Uani 1 1 d .
H13 H 0.3794 0.4871 0.6489 0.023 Uiso 1 1 calc R
C14 C 0.5503(4) 0.61716(13) 0.63725(4) 0.0187(3) Uani 1 1 d .
C15 C 0.5659(4) 0.71840(13) 0.64386(4) 0.0205(4) Uani 1 1 d .
C16 C 0.4225(4) 0.76147(13) 0.66728(4) 0.0207(4) Uani 1 1 d .
H16 H 0.4353 0.8293 0.6715 0.025 Uiso 1 1 calc R
C17 C 0.8367(5) 0.68468(15) 0.60434(5) 0.0310(5) Uani 1 1 d .
H17A H 1.0215 0.6791 0.6071 0.037 Uiso 1 1 calc R
H17B H 0.8021 0.6990 0.5823 0.037 Uiso 1 1 calc R
C18 C 0.8109(6) 0.56913(16) 0.84149(6) 0.0445(7) Uani 1 1 d .
H18A H 0.8509 0.5271 0.8238 0.067 Uiso 1 1 calc GR
H18B H 0.6397 0.5550 0.8487 0.067 Uiso 1 1 calc GR
H18C H 0.9312 0.5566 0.8582 0.067 Uiso 1 1 calc GR
O1 O 0.8273(3) 0.67148(10) 0.83212(3) 0.0278(3) Uani 1 1 d .
O2 O 0.2081(3) 0.61562(9) 0.75153(3) 0.0199(3) Uani 1 1 d .
O3 O 0.2560(3) 0.90676(10) 0.72241(3) 0.0283(3) Uani 1 1 d .
O4 O 0.0818(3) 0.53259(9) 0.69299(3) 0.0213(3) Uani 1 1 d .
O5 O 0.7156(3) 0.59332(10) 0.61316(3) 0.0257(3) Uani 1 1 d .
O6 O 0.7392(3) 0.76324(10) 0.62365(4) 0.0308(3) Uani 1 1 d .
C19 C -0.0261(4) 0.55358(13) 0.44722(4) 0.0215(4) Uani 1 1 d .
C20 C 0.1409(4) 0.47754(13) 0.45632(4) 0.0188(3) Uani 1 1 d .
H20 H 0.1724 0.4239 0.4429 0.023 Uiso 1 1 calc R
C21 C 0.2597(3) 0.48296(12) 0.48563(4) 0.0166(3) Uani 1 1 d .
C22 C 0.2163(4) 0.56355(12) 0.50622(4) 0.0176(3) Uani 1 1 d .
C23 C 0.0513(4) 0.64005(13) 0.49593(4) 0.0218(4) Uani 1 1 d .
H23 H 0.0223 0.6945 0.5091 0.026 Uiso 1 1 calc R
C24 C -0.0689(4) 0.63647(14) 0.46682(5) 0.0238(4) Uani 1 1 d .
H24 H -0.1763 0.6880 0.4603 0.029 Uiso 1 1 calc R
C25 C 0.6023(3) 0.42479(12) 0.51775(4) 0.0163(3) Uani 1 1 d .
H25 H 0.7366 0.4685 0.5092 0.020 Uiso 1 1 calc R
C26 C 0.4850(3) 0.47291(12) 0.54720(4) 0.0162(3) Uani 1 1 d .
H26 H 0.6260 0.4949 0.5609 0.019 Uiso 1 1 calc R
C27 C 0.3271(4) 0.56425(12) 0.53809(4) 0.0174(3) Uani 1 1 d .
C28 C 0.7171(3) 0.32516(13) 0.52574(4) 0.0167(3) Uani 1 1 d .
H28A H 0.7938 0.2966 0.5069 0.020 Uiso 1 1 calc R
H28B H 0.8525 0.3342 0.5413 0.020 Uiso 1 1 calc R
C29 C 0.3537(3) 0.29536(13) 0.55920(4) 0.0152(3) Uani 1 1 d .
C30 C 0.3244(3) 0.39701(12) 0.56534(4) 0.0155(3) Uani 1 1 d .
C31 C 0.1977(4) 0.22273(12) 0.57385(4) 0.0178(3) Uani 1 1 d .
H31 H 0.2154 0.1552 0.5693 0.021 Uiso 1 1 calc R
C32 C 0.0189(3) 0.25655(13) 0.59509(4) 0.0170(3) Uani 1 1 d .
C33 C -0.0031(4) 0.35682(14) 0.60273(4) 0.0183(3) Uani 1 1 d .
C34 C 0.1443(4) 0.42822(13) 0.58820(4) 0.0178(3) Uani 1 1 d .
H34 H 0.1259 0.4953 0.5933 0.021 Uiso 1 1 calc R
C35 C -0.2913(4) 0.27207(14) 0.63154(4) 0.0236(4) Uani 1 1 d .
H35A H -0.4757 0.2699 0.6280 0.028 Uiso 1 1 calc R
H35B H -0.2583 0.2551 0.6534 0.028 Uiso 1 1 calc R
C36 C -0.3173(5) 0.61571(16) 0.40858(5) 0.0322(5) Uani 1 1 d .
H36A H -0.3816 0.5991 0.3880 0.048 Uiso 1 1 calc GR
H36B H -0.2319 0.6792 0.4078 0.048 Uiso 1 1 calc GR
H36C H -0.4579 0.6191 0.4233 0.048 Uiso 1 1 calc GR
O7 O -0.1392(3) 0.54083(10) 0.41864(3) 0.0294(3) Uani 1 1 d .
O8 O 0.4136(2) 0.40529(9) 0.49360(3) 0.0170(2) Uani 1 1 d .
O9 O 0.2925(3) 0.63290(9) 0.55679(3) 0.0237(3) Uani 1 1 d .
O10 O 0.5281(3) 0.25754(9) 0.53804(3) 0.0174(2) Uani 1 1 d .
O11 O -0.1631(3) 0.20204(10) 0.61096(3) 0.0230(3) Uani 1 1 d .
O12 O -0.1951(3) 0.36967(11) 0.62481(3) 0.0289(3) Uani 1 1 d .

loop_
_atom_site_aniso_label
_atom_site_aniso_U_11
_atom_site_aniso_U_22
_atom_site_aniso_U_33
_atom_site_aniso_U_23
_atom_site_aniso_U_13
_atom_site_aniso_U_12
C1 0.0184(9) 0.0227(8) 0.0189(7) -0.0030(6) -0.0011(7) 0.0016(7)
C2 0.0204(9) 0.0185(8) 0.0190(7) 0.0000(6) -0.0001(7) -0.0014(7)
C3 0.0135(8) 0.0194(8) 0.0182(7) -0.0025(6) 0.0022(6) -0.0007(7)
C4 0.0186(9) 0.0177(8) 0.0190(7) -0.0022(6) 0.0020(6) 0.0028(7)
C5 0.0225(10) 0.0160(8) 0.0245(8) -0.0027(6) 0.0024(7) 0.0018(7)
C6 0.0199(9) 0.0198(8) 0.0242(8) -0.0057(6) -0.0010(7) -0.0010(7)
C7 0.0129(8) 0.0236(8) 0.0207(8) 0.0005(7) -0.0001(6) 0.0008(7)
C8 0.0167(8) 0.0180(8) 0.0197(7) -0.0004(6) -0.0003(6) 0.0041(7)
C9 0.0201(9) 0.0181(8) 0.0201(7) -0.0019(6) 0.0028(7) 0.0044(7)
C10 0.0122(8) 0.0271(9) 0.0226(8) 0.0001(7) 0.0004(6) -0.0017(7)
C11 0.0157(9) 0.0185(8) 0.0179(7) 0.0020(6) -0.0023(6) -0.0018(7)
C12 0.0167(8) 0.0174(7) 0.0178(7) 0.0004(6) -0.0014(7) 0.0018(7)
C13 0.0212(9) 0.0158(7) 0.0206(7) -0.0018(6) -0.0016(7) -0.0004(7)
C14 0.0161(9) 0.0220(8) 0.0181(7) -0.0024(6) 0.0009(6) 0.0022(7)
C15 0.0209(9) 0.0190(8) 0.0216(8) 0.0022(6) 0.0037(7) -0.0012(7)
C16 0.0241(10) 0.0152(7) 0.0228(8) 0.0004(6) 0.0018(7) 0.0011(7)
C17 0.0326(12) 0.0249(9) 0.0355(10) -0.0027(8) 0.0159(9) -0.0015(9)
C18 0.0665(18) 0.0246(10) 0.0423(12) 0.0055(9) -0.0312(12) -0.0067(11)
O1 0.0348(8) 0.0224(6) 0.0261(6) -0.0008(5) -0.0132(6) -0.0020(6)
O2 0.0183(6) 0.0198(6) 0.0216(6) 0.0014(5) -0.0042(5) -0.0041(5)
O3 0.0392(9) 0.0173(6) 0.0285(6) 0.0001(5) -0.0038(6) 0.0038(6)
O4 0.0215(7) 0.0189(6) 0.0235(6) -0.0005(5) 0.0023(5) -0.0039(5)
O5 0.0268(7) 0.0241(6) 0.0261(6) -0.0040(5) 0.0107(6) 0.0003(6)
O6 0.0351(8) 0.0218(6) 0.0355(7) -0.0007(6) 0.0178(7) -0.0038(6)
C19 0.0219(9) 0.0186(8) 0.0241(8) 0.0043(7) -0.0037(7) 0.0000(7)
C20 0.0193(9) 0.0147(7) 0.0225(8) 0.0012(6) -0.0004(7) 0.0012(7)
C21 0.0137(8) 0.0132(7) 0.0229(8) 0.0029(6) 0.0013(6) 0.0002(6)
C22 0.0159(8) 0.0140(7) 0.0230(8) 0.0009(6) 0.0017(6) -0.0017(7)
C23 0.0226(9) 0.0135(7) 0.0293(9) -0.0006(6) 0.0007(7) 0.0020(7)
C24 0.0243(10) 0.0152(8) 0.0318(9) 0.0047(7) -0.0025(8) 0.0049(7)
C25 0.0117(8) 0.0165(8) 0.0207(8) -0.0004(6) 0.0009(6) 0.0000(7)
C26 0.0150(8) 0.0153(7) 0.0184(7) -0.0012(6) 0.0000(6) -0.0007(7)
C27 0.0167(9) 0.0130(7) 0.0226(8) -0.0006(6) 0.0035(6) -0.0035(7)
C28 0.0108(8) 0.0196(8) 0.0197(7) 0.0014(6) 0.0005(6) 0.0013(7)
C29 0.0118(8) 0.0178(7) 0.0159(7) -0.0004(6) -0.0008(6) 0.0011(6)
C30 0.0137(8) 0.0162(7) 0.0166(7) 0.0002(6) -0.0016(6) -0.0012(6)
C31 0.0184(8) 0.0146(7) 0.0203(7) 0.0017(6) -0.0016(7) 0.0006(7)
C32 0.0136(8) 0.0201(8) 0.0173(7) 0.0045(6) -0.0014(6) -0.0029(7)
C33 0.0148(8) 0.0243(8) 0.0160(7) 0.0004(6) 0.0011(6) 0.0012(7)
C34 0.0192(9) 0.0165(8) 0.0177(7) -0.0022(6) -0.0004(6) -0.0001(7)
C35 0.0181(9) 0.0306(9) 0.0222(8) 0.0055(7) 0.0025(7) 0.0001(8)
C36 0.0356(12) 0.0272(10) 0.0338(10) 0.0066(8) -0.0116(9) 0.0072(9)
O7 0.0361(9) 0.0238(7) 0.0281(7) 0.0017(5) -0.0113(6) 0.0084(6)
O8 0.0163(6) 0.0155(5) 0.0193(5) -0.0009(4) -0.0026(5) 0.0037(5)
O9 0.0300(8) 0.0157(5) 0.0253(6) -0.0036(5) 0.0036(5) 0.0000(5)
O10 0.0160(6) 0.0145(5) 0.0218(5) -0.0007(4) 0.0031(5) 0.0016(5)
O11 0.0206(7) 0.0242(6) 0.0241(6) 0.0056(5) 0.0046(5) -0.0028(5)
O12 0.0317(8) 0.0272(7) 0.0277(7) -0.0001(5) 0.0157(6) -0.0006(6)

loop_
_atom_type_symbol
_atom_type_description
_atom_type_scat_dispersion_real
_atom_type_scat_dispersion_imag
_atom_type_scat_source
C C 0.0181 0.0091 'International Tables Vol C Tables 4.2.6.8 and 6.1.1.4'
H H 0.0000 0.0000 'International Tables Vol C Tables 4.2.6.8 and 6.1.1.4'
O O 0.0492 0.0322 'International Tables Vol C Tables 4.2.6.8 and 6.1.1.4'

loop_
_exptl_crystal_face_index_h
_exptl_crystal_face_index_k
_exptl_crystal_face_index_l
_exptl_crystal_face_perp_dist
_exptl_oxdiff_crystal_face_indexfrac_h
_exptl_oxdiff_crystal_face_indexfrac_k
_exptl_oxdiff_crystal_face_indexfrac_l
_exptl_oxdiff_crystal_face_x
_exptl_oxdiff_crystal_face_y
_exptl_oxdiff_crystal_face_z
0 -9 1 0.0443 -0.0013 -8.9978 1.0008 -0.9729 0.3484 -0.0496
0 9 -1 0.0460 0.0013 8.9978 -1.0008 0.9729 -0.3484 0.0496
3 0 1 0.2065 3.0005 -0.0032 1.0041 -0.0423 0.0121 0.8890
-3 0 -1 0.3557 -3.0005 0.0032 -1.0041 0.0423 -0.0121 -0.8890
0 0 -27 0.0263 0.0005 0.0011 -27.0025 -0.2964 -0.9363 -0.0419
0 0 27 0.0295 -0.0005 -0.0011 27.0025 0.2964 0.9363 0.0419
0 -3 25 0.0279 -0.0009 -3.0003 25.0026 -0.0535 0.9716 0.0218
0 7 18 0.0362 0.0006 6.9975 18.0012 0.9628 0.3802 0.0677
0 -7 -18 0.0395 -0.0006 -6.9975 -18.0012 -0.9628 -0.3802 -0.0677

loop_
_geom_angle_atom_site_label_1
_geom_angle_atom_site_label_2
_geom_angle_atom_site_label_3
_geom_angle
C2 C1 C6 121.33(17)
O1 C1 C2 124.02(17)
O1 C1 C6 114.65(17)
C1 C2 H2 120.7
C1 C2 C3 118.68(17)
C3 C2 H2 120.7
C2 C3 C4 121.29(17)
O2 C3 C2 115.61(15)
O2 C3 C4 123.06(16)
C3 C4 C5 118.48(17)
C3 C4 C9 120.01(17)
C5 C4 C9 121.43(16)
C4 C5 H5 119.4
C6 C5 C4 121.24(17)
C6 C5 H5 119.4
C1 C6 H6 120.5
C5 C6 C1 118.97(17)
C5 C6 H6 120.5
C8 C7 H7 109.2
C10 C7 H7 109.2
C10 C7 C8 110.63(14)
O2 C7 H7 109.2
O2 C7 C8 112.59(15)
O2 C7 C10 105.85(14)
C7 C8 H8 108.3
C9 C8 C7 110.70(14)
C9 C8 H8 108.3
C9 C8 C12 111.39(15)
C12 C8 C7 109.71(14)
C12 C8 H8 108.3
C4 C9 C8 115.97(15)
O3 C9 C4 122.89(17)
O3 C9 C8 121.11(17)
C7 C10 H10A 109.3
C7 C10 H10B 109.3
H10A C10 H10B 107.9
O4 C10 C7 111.68(15)
O4 C10 H10A 109.3
O4 C10 H10B 109.3
C12 C11 C13 122.00(16)
O4 C11 C12 123.70(16)
O4 C11 C13 114.27(15)
C11 C12 C8 120.13(16)
C11 C12 C16 119.29(16)
C16 C12 C8 120.58(16)
C11 C13 H13 121.7
C14 C13 C11 116.69(16)
C14 C13 H13 121.7
C13 C14 C15 122.14(17)
C13 C14 O5 127.92(16)
O5 C14 C15 109.94(16)
C16 C15 C14 121.80(17)
C16 C15 O6 128.36(17)
O6 C15 C14 109.84(16)
C12 C16 H16 121.0
C15 C16 C12 118.07(16)
C15 C16 H16 121.0
H17A C17 H17B 108.3
O5 C17 H17A 109.9
O5 C17 H17B 109.9
O6 C17 H17A 109.9
O6 C17 H17B 109.9
O6 C17 O5 109.10(15)
H18A C18 H18B 109.5
H18A C18 H18C 109.5
H18B C18 H18C 109.5
O1 C18 H18A 109.5
O1 C18 H18B 109.5
O1 C18 H18C 109.5
C1 O1 C18 117.75(16)
C3 O2 C7 116.42(14)
C11 O4 C10 116.78(14)
C14 O5 C17 105.72(14)
C15 O6 C17 105.39(14)
C20 C19 C24 120.95(17)
O7 C19 C20 115.12(17)
O7 C19 C24 123.93(17)
C19 C20 H20 120.5
C21 C20 C19 119.08(16)
C21 C20 H20 120.5
C20 C21 C22 121.53(16)
O8 C21 C20 116.41(15)
O8 C21 C22 122.04(16)
C21 C22 C27 120.79(16)
C23 C22 C21 117.79(16)
C23 C22 C27 121.31(16)
C22 C23 H23 119.1
C24 C23 C22 121.76(17)
C24 C23 H23 119.1
C19 C24 H24 120.6
C23 C24 C19 118.84(17)
C23 C24 H24 120.6
C26 C25 H25 109.4
C28 C25 H25 109.4
C28 C25 C26 110.48(14)
O8 C25 H25 109.4
O8 C25 C26 112.54(14)
O8 C25 C28 105.60(13)
C25 C26 H26 108.1
C27 C26 C25 110.31(14)
C27 C26 H26 108.1
C30 C26 C25 110.31(14)
C30 C26 H26 108.1
C30 C26 C27 111.69(15)
C22 C27 C26 116.05(14)
O9 C27 C22 122.71(17)
O9 C27 C26 121.22(16)
C25 C28 H28A 109.2
C25 C28 H28B 109.2
H28A C28 H28B 107.9
O10 C28 C25 111.83(14)
O10 C28 H28A 109.2
O10 C28 H28B 109.2
C30 C29 C31 121.99(16)
O10 C29 C30 123.68(16)
O10 C29 C31 114.31(15)
C29 C30 C26 119.92(15)
C29 C30 C34 119.33(16)
C34 C30 C26 120.74(15)
C29 C31 H31 121.6
C32 C31 C29 116.72(15)
C32 C31 H31 121.6
C31 C32 C33 121.95(16)
C31 C32 O11 127.80(16)
O11 C32 C33 110.23(16)
C34 C33 C32 121.74(17)
C34 C33 O12 128.40(16)
O12 C33 C32 109.79(16)
C30 C34 H34 120.9
C33 C34 C30 118.12(16)
C33 C34 H34 120.9
H35A C35 H35B 108.4
O11 C35 H35A 110.0
O11 C35 H35B 110.0
O12 C35 H35A 110.0
O12 C35 H35B 110.0
O12 C35 O11 108.29(14)
H36A C36 H36B 109.5
H36A C36 H36C 109.5
H36B C36 H36C 109.5
O7 C36 H36A 109.5
O7 C36 H36B 109.5
O7 C36 H36C 109.5
C19 O7 C36 117.24(16)
C21 O8 C25 116.03(13)
C29 O10 C28 117.13(13)
C32 O11 C35 105.50(14)
C33 O12 C35 105.90(14)

loop_
_geom_bond_atom_site_label_1
_geom_bond_atom_site_label_2
_geom_bond_distance
C1 C2 1.384(3)
C1 C6 1.411(3)
C1 O1 1.356(2)
C2 H2 0.9300
C2 C3 1.397(2)
C3 C4 1.402(2)
C3 O2 1.356(2)
C4 C5 1.405(3)
C4 C9 1.469(2)
C5 H5 0.9300
C5 C6 1.377(3)
C6 H6 0.9300
C7 H7 0.9800
C7 C8 1.525(2)
C7 C10 1.506(2)
C7 O2 1.439(2)
C8 H8 0.9800
C8 C9 1.520(2)
C8 C12 1.520(2)
C9 O3 1.223(2)
C10 H10A 0.9700
C10 H10B 0.9700
C10 O4 1.430(2)
C11 C12 1.401(2)
C11 C13 1.407(2)
C11 O4 1.369(2)
C12 C16 1.410(3)
C13 H13 0.9300
C13 C14 1.368(3)
C14 C15 1.388(2)
C14 O5 1.371(2)
C15 C16 1.368(3)
C15 O6 1.380(2)
C16 H16 0.9300
C17 H17A 0.9700
C17 H17B 0.9700
C17 O5 1.427(2)
C17 O6 1.426(2)
C18 H18A 0.9600
C18 H18B 0.9600
C18 H18C 0.9600
C18 O1 1.431(3)
C19 C20 1.393(2)
C19 C24 1.405(3)
C19 O7 1.355(2)
C20 H20 0.9300
C20 C21 1.387(3)
C21 C22 1.406(2)
C21 O8 1.356(2)
C22 C23 1.406(2)
C22 C27 1.466(2)
C23 H23 0.9300
C23 C24 1.382(3)
C24 H24 0.9300
C25 H25 0.9800
C25 C26 1.530(2)
C25 C28 1.502(2)
C25 O8 1.440(2)
C26 H26 0.9800
C26 C27 1.524(2)
C26 C30 1.523(2)
C27 O9 1.227(2)
C28 H28A 0.9700
C28 H28B 0.9700
C28 O10 1.434(2)
C29 C30 1.396(2)
C29 C31 1.411(2)
C29 O10 1.372(2)
C30 C34 1.410(2)
C31 H31 0.9300
C31 C32 1.370(3)
C32 C33 1.387(2)
C32 O11 1.371(2)
C33 C34 1.372(3)
C33 O12 1.378(2)
C34 H34 0.9300
C35 H35A 0.9700
C35 H35B 0.9700
C35 O11 1.444(2)
C35 O12 1.429(2)
C36 H36A 0.9600
C36 H36B 0.9600
C36 H36C 0.9600
C36 O7 1.430(2)

loop_
_geom_torsion_atom_site_label_1
_geom_torsion_atom_site_label_2
_geom_torsion_atom_site_label_3
_geom_torsion_atom_site_label_4
_geom_torsion
C1 C2 C3 C4 0.7(3)
C1 C2 C3 O2 178.44(16)
C2 C1 C6 C5 0.4(3)
C2 C1 O1 C18 1.1(3)
C2 C3 C4 C5 -0.8(3)
C2 C3 C4 C9 176.00(16)
C2 C3 O2 C7 161.45(15)
C3 C4 C5 C6 0.7(3)
C3 C4 C9 C8 -4.8(2)
C3 C4 C9 O3 177.27(18)
C4 C3 O2 C7 -20.8(2)
C4 C5 C6 C1 -0.5(3)
C5 C4 C9 C8 171.94(16)
C5 C4 C9 O3 -6.0(3)
C6 C1 C2 C3 -0.5(3)
C6 C1 O1 C18 -179.0(2)
C7 C8 C9 C4 30.5(2)
C7 C8 C9 O3 -151.52(18)
C7 C8 C12 C11 17.8(2)
C7 C8 C12 C16 -161.46(17)
C7 C10 O4 C11 -42.5(2)
C8 C7 C10 O4 61.0(2)
C8 C7 O2 C3 47.98(19)
C8 C12 C16 C15 178.24(17)
C9 C4 C5 C6 -176.06(17)
C9 C8 C12 C11 140.71(17)
C9 C8 C12 C16 -38.5(2)
C10 C7 C8 C9 -170.05(15)
C10 C7 C8 C12 -46.7(2)
C10 C7 O2 C3 168.96(14)
C11 C12 C16 C15 -1.0(3)
C11 C13 C14 C15 0.0(3)
C11 C13 C14 O5 179.93(17)
C12 C8 C9 C4 -91.88(19)
C12 C8 C9 O3 86.1(2)
C12 C11 C13 C14 -1.3(3)
C12 C11 O4 C10 12.0(2)
C13 C11 C12 C8 -177.40(16)
C13 C11 C12 C16 1.9(3)
C13 C11 O4 C10 -169.94(15)
C13 C14 C15 C16 0.8(3)
C13 C14 C15 O6 -178.87(17)
C13 C14 O5 C17 179.45(19)
C14 C15 C16 C12 -0.3(3)
C14 C15 O6 C17 -1.2(2)
C15 C14 O5 C17 -0.6(2)
C16 C15 O6 C17 179.1(2)
O1 C1 C2 C3 179.43(17)
O1 C1 C6 C5 -179.54(17)
O2 C3 C4 C5 -178.38(16)
O2 C3 C4 C9 -1.6(3)
O2 C7 C8 C9 -51.85(19)
O2 C7 C8 C12 71.48(18)
O2 C7 C10 O4 -61.26(18)
O4 C11 C12 C8 0.5(3)
O4 C11 C12 C16 179.76(16)
O4 C11 C13 C14 -179.42(16)
O5 C14 C15 C16 -179.14(17)
O5 C14 C15 O6 1.2(2)
O5 C17 O6 C15 0.8(2)
O6 C15 C16 C12 179.33(18)
O6 C17 O5 C14 -0.1(2)
C19 C20 C21 C22 -0.3(3)
C19 C20 C21 O8 177.97(16)
C20 C19 C24 C23 -2.1(3)
C20 C19 O7 C36 178.47(18)
C20 C21 C22 C23 -1.1(3)
C20 C21 C22 C27 175.11(17)
C20 C21 O8 C25 159.05(15)
C21 C22 C23 C24 1.0(3)
C21 C22 C27 C26 -0.9(2)
C21 C22 C27 O9 -179.61(17)
C22 C21 O8 C25 -22.6(2)
C22 C23 C24 C19 0.6(3)
C23 C22 C27 C26 175.20(16)
C23 C22 C27 O9 -3.5(3)
C24 C19 C20 C21 2.0(3)
C24 C19 O7 C36 -1.7(3)
C25 C26 C27 C22 27.4(2)
C25 C26 C27 O9 -153.85(17)
C25 C26 C30 C29 16.4(2)
C25 C26 C30 C34 -163.10(16)
C25 C28 O10 C29 -41.98(19)
C26 C25 C28 O10 60.21(18)
C26 C25 O8 C21 50.81(19)
C26 C30 C34 C33 177.05(15)
C27 C22 C23 C24 -175.21(18)
C27 C26 C30 C29 139.43(16)
C27 C26 C30 C34 -40.1(2)
C28 C25 C26 C27 -169.74(14)
C28 C25 C26 C30 -45.89(19)
C28 C25 O8 C21 171.41(14)
C29 C30 C34 C33 -2.4(3)
C29 C31 C32 C33 -2.1(3)
C29 C31 C32 O11 176.09(16)
C30 C26 C27 C22 -95.64(17)
C30 C26 C27 O9 83.1(2)
C30 C29 C31 C32 -1.5(3)
C30 C29 O10 C28 10.6(2)
C31 C29 C30 C26 -175.73(16)
C31 C29 C30 C34 3.8(3)
C31 C29 O10 C28 -171.23(14)
C31 C32 C33 C34 3.4(3)
C31 C32 C33 O12 -179.30(16)
C31 C32 O11 C35 176.90(17)
C32 C33 C34 C30 -1.0(3)
C32 C33 O12 C35 1.3(2)
C33 C32 O11 C35 -4.74(19)
C34 C33 O12 C35 178.37(18)
O7 C19 C20 C21 -178.17(17)
O7 C19 C24 C23 178.07(19)
O8 C21 C22 C23 -179.33(16)
O8 C21 C22 C27 -3.1(3)
O8 C25 C26 C27 -51.98(18)
O8 C25 C26 C30 71.87(17)
O8 C25 C28 O10 -61.74(17)
O10 C29 C30 C26 2.3(3)
O10 C29 C30 C34 -178.24(15)
O10 C29 C31 C32 -179.64(14)
O11 C32 C33 C34 -175.04(16)
O11 C32 C33 O12 2.2(2)
O11 C35 O12 C33 -4.2(2)
O12 C33 C34 C30 -177.76(17)
O12 C35 O11 C32 5.52(19)
